data_4084952
loop_
_publ_author_name
'Campos, Jes\'us'
'Carmona, Ernesto'

_publ_section_title
;
 Rhodium and Iridium Complexes of Bulky Tertiary Phosphine Ligands.
 Searching for Isolable Cationic MIIIAlkylidenes
;
_journal_issue 11
_journal_name_full Organometallics
_journal_page_first 2212
_journal_paper_doi 10.1021/om500910t
_journal_volume 34
_journal_year 2015
_chemical_formula_moiety 'C32 H12 B F24, C25 H39 Cl2 P Rh'
_chemical_formula_sum 'C57 H51 B Cl2 F24 P Rh'
_chemical_formula_weight 1407.57
_chemical_name_systematic
; 
 ? 
;
_space_group_IT_number 14
_symmetry_cell_setting monoclinic
_symmetry_space_group_name_Hall '-P 2yn'
_symmetry_space_group_name_H-M 'P 1 21/n 1'
_atom_sites_solution_hydrogens geom
_atom_sites_solution_primary direct
_atom_sites_solution_secondary difmap
_audit_creation_method SHELXL-97
_cell_angle_alpha 90.00
_cell_angle_beta 92.468(3)
_cell_angle_gamma 90.00
_cell_formula_units_Z 4
_cell_length_a 12.835(2)
_cell_length_b 35.645(5)
_cell_length_c 13.161(2)
_cell_measurement_reflns_used 9483
_cell_measurement_temperature 173(2)
_cell_measurement_theta_max 30.03
_cell_measurement_theta_min 2.30
_cell_volume 6015.6(16)
_computing_cell_refinement 'Bruker SAINT'
_computing_data_collection 'Bruker APEX2'
_computing_data_reduction 'Bruker SAINT'
_computing_molecular_graphics 'Bruker SHELXTL'
_computing_publication_material 'Bruker SHELXTL'
_computing_structure_refinement 'SHELXL-97 (Sheldrick, 2008)'
_computing_structure_solution 'SHELXS-97 (Sheldrick, 2008)'
_diffrn_ambient_temperature 173(2)
_diffrn_detector_area_resol_mean 8.26
_diffrn_measured_fraction_theta_full 0.997
_diffrn_measured_fraction_theta_max 0.997
_diffrn_measurement_device_type
;
 'Bruker-Nonius X8kappa APEX II CCD area detector'
;
_diffrn_measurement_method 'phi and omega scans with narrow frames'
_diffrn_radiation_monochromator graphite
_diffrn_radiation_source 'fine-focus sealed tube'
_diffrn_radiation_type MoK\a
_diffrn_radiation_wavelength 0.71073
_diffrn_reflns_av_R_equivalents 0.0722
_diffrn_reflns_av_sigmaI/netI 0.0582
_diffrn_reflns_limit_h_max 15
_diffrn_reflns_limit_h_min -11
_diffrn_reflns_limit_k_max 42
_diffrn_reflns_limit_k_min -41
_diffrn_reflns_limit_l_max 15
_diffrn_reflns_limit_l_min -15
_diffrn_reflns_number 52988
_diffrn_reflns_theta_full 25.24
_diffrn_reflns_theta_max 25.24
_diffrn_reflns_theta_min 1.14
_exptl_absorpt_coefficient_mu 0.511
_exptl_absorpt_correction_T_max 0.4381
_exptl_absorpt_correction_T_min 0.2847
_exptl_absorpt_correction_type multi-scan
_exptl_absorpt_process_details
; 
 SADABS, Bruker (2006). APEX 2. Version 2.1. Bruker Analytical
 X-ray Solutions, Madison, Wisconsin, USA. 
;
_exptl_crystal_colour orange
_exptl_crystal_density_diffrn 1.554
_exptl_crystal_density_method 'not measured'
_exptl_crystal_description needle
_exptl_crystal_F_000 2832
_exptl_crystal_size_max 0.36
_exptl_crystal_size_mid 0.18
_exptl_crystal_size_min 0.17
_refine_diff_density_max 0.975
_refine_diff_density_min -0.843
_refine_diff_density_rms 0.083
_refine_ls_extinction_method none
_refine_ls_goodness_of_fit_ref 1.025
_refine_ls_hydrogen_treatment constr
_refine_ls_matrix_type full
_refine_ls_number_parameters 808
_refine_ls_number_reflns 10855
_refine_ls_number_restraints 7
_refine_ls_restrained_S_all 1.025
_refine_ls_R_factor_all 0.0959
_refine_ls_R_factor_gt 0.0608
_refine_ls_shift/su_max 0.004
_refine_ls_shift/su_mean 0.000
_refine_ls_structure_factor_coef Fsqd
_refine_ls_weighting_details 'calc w=1/[\s^2^(Fo^2^)+(0.0684P)^2^+12.9088P] where P=(Fo^2^+2Fc^2^)/3'
_refine_ls_weighting_scheme calc
_refine_ls_wR_factor_gt 0.1413
_refine_ls_wR_factor_ref 0.1627
_reflns_number_gt 7474
_reflns_number_total 10855
_reflns_threshold_expression >2sigma(I)
_cod_data_source_file om500910t_si_001.cif
_cod_data_source_block jc00210a
_cod_depositor_comments 'Adding full bibliography for 4084945--4084954.cif.'
_cod_original_cell_volume 6015.7(17)
_cod_original_sg_symbol_H-M 'P 21/n'
_cod_database_code 4084952

loop_
_symmetry_equiv_pos_as_xyz
'x, y, z'
'-x+1/2, y+1/2, -z+1/2'
'-x, -y, -z'
'x-1/2, -y-1/2, z-1/2'

loop_
_atom_site_label
_atom_site_type_symbol
_atom_site_fract_x
_atom_site_fract_y
_atom_site_fract_z
_atom_site_U_iso_or_equiv
_atom_site_adp_type
_atom_site_occupancy
_atom_site_symmetry_multiplicity
_atom_site_calc_flag
_atom_site_refinement_flags
_atom_site_disorder_assembly
_atom_site_disorder_group
Rh1 Rh 0.58452(3) 0.148221(11) 0.96454(3) 0.03667(13) Uani 1 1 d . . .
P1 P 0.71777(11) 0.10663(4) 0.93094(10) 0.0379(3) Uani 1 1 d . . .
Cl1 Cl 0.50734(15) 0.10685(5) 1.09737(12) 0.0672(5) Uani 1 1 d . A .
Cl2A Cl 0.5432(10) 0.14092(18) 1.3002(7) 0.111(4) Uani 0.73(6) 1 d PDU A 1
Cl2B Cl 0.508(6) 0.1426(7) 1.278(4) 0.217(17) Uani 0.27(6) 1 d PDU A 2
C1 C 0.4958(5) 0.15956(14) 0.8159(4) 0.0442(13) Uani 1 1 d . . .
C2 C 0.4240(5) 0.15518(15) 0.8883(5) 0.0490(14) Uani 1 1 d . . .
C3 C 0.4415(5) 0.18360(15) 0.9666(4) 0.0483(14) Uani 1 1 d . . .
C4 C 0.5258(4) 0.20587(14) 0.9382(4) 0.0445(13) Uani 1 1 d . . .
C5 C 0.5653(4) 0.18972(14) 0.8487(4) 0.0435(13) Uani 1 1 d . . .
C6 C 0.4983(6) 0.14109(17) 0.7123(5) 0.071(2) Uani 1 1 d . . .
H6A H 0.4565 0.1181 0.7121 0.107 Uiso 1 1 calc R . .
H6B H 0.5705 0.1349 0.6976 0.107 Uiso 1 1 calc R . .
H6C H 0.4696 0.1583 0.6603 0.107 Uiso 1 1 calc R . .
C7 C 0.3346(5) 0.12754(19) 0.8868(7) 0.081(2) Uani 1 1 d . . .
H7A H 0.2693 0.1406 0.8688 0.121 Uiso 1 1 calc R . .
H7B H 0.3300 0.1162 0.9543 0.121 Uiso 1 1 calc R . .
H7C H 0.3465 0.1079 0.8365 0.121 Uiso 1 1 calc R . .
C8 C 0.3752(6) 0.1907(2) 1.0540(6) 0.076(2) Uani 1 1 d . . .
H8A H 0.4175 0.2020 1.1097 0.114 Uiso 1 1 calc R . .
H8B H 0.3460 0.1669 1.0770 0.114 Uiso 1 1 calc R . .
H8C H 0.3184 0.2077 1.0332 0.114 Uiso 1 1 calc R . .
C9 C 0.5647(5) 0.24118(16) 0.9897(5) 0.0637(18) Uani 1 1 d . . .
H9A H 0.6408 0.2424 0.9870 0.096 Uiso 1 1 calc R . .
H9B H 0.5450 0.2411 1.0609 0.096 Uiso 1 1 calc R . .
H9C H 0.5337 0.2630 0.9549 0.096 Uiso 1 1 calc R . .
C10 C 0.6430(6) 0.20862(19) 0.7834(5) 0.071(2) Uani 1 1 d . . .
H10A H 0.6064 0.2258 0.7358 0.107 Uiso 1 1 calc R . .
H10B H 0.6802 0.1896 0.7451 0.107 Uiso 1 1 calc R . .
H10C H 0.6930 0.2228 0.8266 0.107 Uiso 1 1 calc R . .
C11 C 0.7931(4) 0.10523(14) 1.0520(4) 0.0403(12) Uani 1 1 d . . .
C12 C 0.7714(4) 0.13729(15) 1.1104(4) 0.0439(13) Uani 1 1 d . . .
C13 C 0.8166(5) 0.14079(17) 1.2080(4) 0.0550(16) Uani 1 1 d . . .
H13 H 0.8015 0.1622 1.2479 0.066 Uiso 1 1 calc R . .
C14 C 0.8824(5) 0.11383(18) 1.2468(4) 0.0568(16) Uani 1 1 d . . .
H14 H 0.9133 0.1167 1.3133 0.068 Uiso 1 1 calc R . .
C15 C 0.9043(4) 0.08250(17) 1.1901(4) 0.0499(15) Uani 1 1 d . . .
H15 H 0.9496 0.0639 1.2188 0.060 Uiso 1 1 calc R . .
C16 C 0.8618(4) 0.07739(16) 1.0914(4) 0.0451(13) Uani 1 1 d . . .
C17 C 0.7001(5) 0.16720(16) 1.0675(4) 0.0504(15) Uani 1 1 d . . .
H17A H 0.7426 0.1862 1.0333 0.060 Uiso 1 1 calc R . .
H17B H 0.6663 0.1798 1.1245 0.060 Uiso 1 1 calc R . .
C18 C 0.8922(5) 0.04217(17) 1.0356(4) 0.0548(16) Uani 1 1 d . . .
H18A H 0.9521 0.0304 1.0716 0.082 Uiso 1 1 calc R . .
H18B H 0.9109 0.0487 0.9663 0.082 Uiso 1 1 calc R . .
H18C H 0.8333 0.0246 1.0326 0.082 Uiso 1 1 calc R . .
C19 C 0.8075(5) 0.12181(16) 0.8315(4) 0.0475(14) Uani 1 1 d . . .
H19 H 0.7626 0.1288 0.7704 0.057 Uiso 1 1 calc R . .
C20 C 0.8659(5) 0.15720(19) 0.8650(5) 0.0653(18) Uani 1 1 d . . .
H20A H 0.9183 0.1509 0.9186 0.098 Uiso 1 1 calc R . .
H20B H 0.8166 0.1754 0.8911 0.098 Uiso 1 1 calc R . .
H20C H 0.9005 0.1680 0.8068 0.098 Uiso 1 1 calc R . .
C21 C 0.8850(6) 0.0926(2) 0.7960(5) 0.074(2) Uani 1 1 d . . .
H21A H 0.9146 0.1010 0.7325 0.110 Uiso 1 1 calc R . .
H21B H 0.8490 0.0686 0.7845 0.110 Uiso 1 1 calc R . .
H21C H 0.9410 0.0894 0.8482 0.110 Uiso 1 1 calc R . .
C22 C 0.6814(5) 0.05807(15) 0.8939(4) 0.0475(14) Uani 1 1 d . . .
H22 H 0.7474 0.0438 0.8849 0.057 Uiso 1 1 calc R . .
C23 C 0.6209(6) 0.05805(17) 0.7927(5) 0.074(2) Uani 1 1 d . . .
H23A H 0.6097 0.0321 0.7699 0.111 Uiso 1 1 calc R . .
H23B H 0.6604 0.0717 0.7424 0.111 Uiso 1 1 calc R . .
H23C H 0.5533 0.0703 0.8003 0.111 Uiso 1 1 calc R . .
C24 C 0.6205(5) 0.03766(17) 0.9745(5) 0.0640(18) Uani 1 1 d . . .
H24A H 0.5487 0.0471 0.9733 0.096 Uiso 1 1 calc R . .
H24B H 0.6539 0.0421 1.0418 0.096 Uiso 1 1 calc R . .
H24C H 0.6197 0.0107 0.9601 0.096 Uiso 1 1 calc R . .
C25 C 0.5633(7) 0.1027(2) 1.2220(5) 0.082(2) Uani 1 1 d D . .
H25A H 0.5342 0.0800 1.2541 0.099 Uiso 0.73(6) 1 calc PR A 1
H25B H 0.6393 0.0987 1.2175 0.099 Uiso 0.73(6) 1 calc PR A 1
H25D H 0.5419 0.0791 1.2553 0.099 Uiso 0.27(6) 1 calc PR A 2
H25E H 0.6404 0.1041 1.2230 0.099 Uiso 0.27(6) 1 calc PR A 2
B1 B 0.6717(4) 0.37658(15) 0.9931(4) 0.0308(12) Uani 1 1 d . B 2
C26 C 0.5491(4) 0.38211(13) 1.0133(3) 0.0296(10) Uani 1 1 d . B 2
C27 C 0.5020(4) 0.41747(14) 1.0066(4) 0.0359(11) Uani 1 1 d . B 2
H27 H 0.5453 0.4389 1.0003 0.043 Uiso 1 1 calc R B 2
C28 C 0.3947(4) 0.42273(15) 1.0086(4) 0.0423(13) Uani 1 1 d . B 2
C29 C 0.3294(4) 0.39210(15) 1.0195(4) 0.0431(13) Uani 1 1 d . B 2
H29 H 0.2561 0.3954 1.0216 0.052 Uiso 1 1 calc R B 2
C30 C 0.3733(4) 0.35682(14) 1.0272(4) 0.0377(12) Uani 1 1 d . B 2
C31 C 0.4804(4) 0.35198(14) 1.0251(3) 0.0335(11) Uani 1 1 d . B 2
H31 H 0.5082 0.3274 1.0320 0.040 Uiso 1 1 calc R B 2
C32 C 0.3490(5) 0.46114(18) 0.9996(5) 0.0583(16) Uani 1 1 d . B 2
C33 C 0.3052(5) 0.32300(18) 1.0324(5) 0.0529(15) Uani 1 1 d . B 2
C34 C 0.7216(4) 0.33706(13) 1.0330(4) 0.0320(11) Uani 1 1 d . B 2
C35 C 0.6991(4) 0.32152(14) 1.1278(4) 0.0392(12) Uani 1 1 d . B 2
H35 H 0.6478 0.3331 1.1671 0.047 Uiso 1 1 calc R B 2
C36 C 0.7503(5) 0.28925(14) 1.1661(4) 0.0440(13) Uani 1 1 d . B 2
C37 C 0.8249(5) 0.27176(14) 1.1119(4) 0.0467(14) Uani 1 1 d . B 2
H37 H 0.8583 0.2497 1.1372 0.056 Uiso 1 1 calc R B 2
C38 C 0.8508(4) 0.28683(14) 1.0194(4) 0.0434(13) Uani 1 1 d . B 2
C39 C 0.7991(4) 0.31839(13) 0.9813(4) 0.0363(11) Uani 1 1 d . B 2
H39 H 0.8174 0.3278 0.9169 0.044 Uiso 1 1 calc R B 2
C40 C 0.7193(6) 0.27268(18) 1.2638(5) 0.0621(18) Uani 1 1 d . B 2
C41 C 0.9341(5) 0.26935(17) 0.9589(6) 0.0595(17) Uani 1 1 d . B 2
C42 C 0.7457(4) 0.40895(12) 1.0478(3) 0.0294(10) Uani 1 1 d . B 2
C43 C 0.8461(4) 0.41507(13) 1.0135(3) 0.0304(10) Uani 1 1 d . B 2
H43 H 0.8690 0.4008 0.9576 0.036 Uiso 1 1 calc R B 2
C44 C 0.9130(4) 0.44142(13) 1.0588(3) 0.0317(11) Uani 1 1 d . B 2
C45 C 0.8832(4) 0.46217(13) 1.1407(4) 0.0352(11) Uani 1 1 d . B 2
H45 H 0.9283 0.4806 1.1706 0.042 Uiso 1 1 calc R B 2
C46 C 0.7867(4) 0.45567(14) 1.1782(4) 0.0370(12) Uani 1 1 d . B 2
C47 C 0.7189(4) 0.42950(13) 1.1322(3) 0.0315(10) Uani 1 1 d . B 2
H47 H 0.6525 0.4257 1.1596 0.038 Uiso 1 1 calc R B 2
C48 C 1.0186(4) 0.44585(14) 1.0170(4) 0.0399(12) Uani 1 1 d . B 2
C49 C 0.7551(5) 0.47716(18) 1.2688(5) 0.0561(16) Uani 1 1 d . B 2
C50 C 0.6740(4) 0.37959(13) 0.8682(3) 0.0307(10) Uani 1 1 d . B 2
C51 C 0.6987(4) 0.41207(13) 0.8158(4) 0.0345(11) Uani 1 1 d . B 2
H51 H 0.7206 0.4336 0.8535 0.041 Uiso 1 1 calc R B 2
C52 C 0.6924(4) 0.41410(14) 0.7105(4) 0.0393(12) Uani 1 1 d . B 2
C53 C 0.6598(4) 0.38387(15) 0.6527(4) 0.0408(12) Uani 1 1 d . B 2
H53 H 0.6555 0.3853 0.5805 0.049 Uiso 1 1 calc R B 2
C54 C 0.6333(4) 0.35141(14) 0.7024(4) 0.0377(11) Uani 1 1 d . B 2
C55 C 0.6406(4) 0.34930(14) 0.8079(4) 0.0333(11) Uani 1 1 d . B 2
H55 H 0.6222 0.3265 0.8400 0.040 Uiso 1 1 calc R B 2
C56 C 0.7234(6) 0.44980(17) 0.6602(4) 0.0547(16) Uani 1 1 d . B 2
C57 C 0.5961(5) 0.31762(17) 0.6434(4) 0.0524(15) Uani 1 1 d . B 2
F1 F 0.2588(3) 0.46107(11) 0.9459(4) 0.0858(13) Uani 1 1 d . B 2
F2 F 0.3323(6) 0.47623(15) 1.0852(4) 0.158(3) Uani 1 1 d . B 2
F3 F 0.4070(3) 0.48433(11) 0.9460(5) 0.1037(17) Uani 1 1 d . B 2
F4 F 0.2062(3) 0.33086(12) 1.0484(4) 0.0852(13) Uani 1 1 d . B 2
F5 F 0.3354(3) 0.29997(11) 1.1085(3) 0.0806(12) Uani 1 1 d . B 2
F6 F 0.3067(4) 0.30221(13) 0.9498(3) 0.1083(18) Uani 1 1 d . B 2
F7 F 0.6776(6) 0.29610(13) 1.3250(3) 0.132(2) Uani 1 1 d . B 2
F8 F 0.8031(5) 0.26101(19) 1.3192(4) 0.146(2) Uani 1 1 d . B 2
F9 F 0.6633(5) 0.24358(14) 1.2546(3) 0.122(2) Uani 1 1 d . B 2
F10A F 0.9459(7) 0.23341(14) 0.9768(7) 0.100(3) Uani 0.790(13) 1 d P C 1
F11A F 0.9097(7) 0.2695(3) 0.8577(5) 0.114(4) Uani 0.790(13) 1 d P C 1
F12A F 1.0206(5) 0.2869(3) 0.9641(11) 0.162(6) Uani 0.790(13) 1 d P C 1
F10B F 0.9660(17) 0.2878(5) 0.8945(16) 0.047(6) Uiso 0.210(13) 1 d P B 2
F11B F 1.0201(15) 0.2644(6) 1.0286(13) 0.055(6) Uiso 0.210(13) 1 d P B 2
F12B F 0.911(2) 0.2386(8) 0.926(2) 0.078(8) Uiso 0.210(13) 1 d P B 2
F13 F 0.6563(4) 0.4780(2) 1.2803(5) 0.188(4) Uani 1 1 d . . .
F14 F 0.7978(6) 0.46518(13) 1.3527(3) 0.138(3) Uani 1 1 d . . .
F15 F 0.7812(5) 0.51266(11) 1.2680(3) 0.1030(17) Uani 1 1 d . . .
F16 F 1.0733(2) 0.47411(9) 1.0582(2) 0.0509(8) Uani 1 1 d . . .
F17 F 1.0770(2) 0.41446(9) 1.0327(3) 0.0600(9) Uani 1 1 d . . .
F18 F 1.0150(2) 0.45124(9) 0.9158(2) 0.0500(8) Uani 1 1 d . . .
F19 F 0.6667(4) 0.47844(11) 0.6868(4) 0.1008(16) Uani 1 1 d . . .
F20 F 0.8196(4) 0.45992(13) 0.6861(4) 0.1113(18) Uani 1 1 d . . .
F21 F 0.7181(5) 0.44866(12) 0.5618(3) 0.129(2) Uani 1 1 d . . .
F22 F 0.5094(3) 0.30320(13) 0.6780(4) 0.0971(16) Uani 1 1 d . . .
F23 F 0.6622(3) 0.28897(10) 0.6523(3) 0.0760(11) Uani 1 1 d . . .
F24 F 0.5856(5) 0.32355(12) 0.5455(3) 0.1114(19) Uani 1 1 d . . .

loop_
_atom_site_aniso_label
_atom_site_aniso_U_11
_atom_site_aniso_U_22
_atom_site_aniso_U_33
_atom_site_aniso_U_23
_atom_site_aniso_U_13
_atom_site_aniso_U_12
Rh1 0.0440(2) 0.0336(2) 0.0320(2) -0.00354(17) -0.00339(16) -0.00138(19)
P1 0.0463(8) 0.0359(7) 0.0305(6) -0.0014(5) -0.0089(6) 0.0001(6)
Cl1 0.0833(12) 0.0637(10) 0.0554(9) 0.0107(7) 0.0130(9) -0.0093(9)
Cl2A 0.185(8) 0.099(5) 0.054(3) -0.022(2) 0.044(3) -0.028(3)
Cl2B 0.36(4) 0.21(3) 0.082(14) -0.043(12) 0.03(2) 0.04(2)
C1 0.053(3) 0.034(3) 0.044(3) 0.000(2) -0.017(3) 0.012(2)
C2 0.050(3) 0.033(3) 0.062(4) 0.001(3) -0.013(3) 0.000(2)
C3 0.051(4) 0.043(3) 0.051(3) -0.001(3) 0.001(3) 0.005(3)
C4 0.046(3) 0.034(3) 0.053(3) -0.005(2) -0.005(3) 0.003(2)
C5 0.054(3) 0.032(3) 0.045(3) 0.007(2) 0.004(3) 0.005(2)
C6 0.111(6) 0.053(4) 0.047(3) -0.010(3) -0.030(4) 0.027(4)
C7 0.062(4) 0.055(4) 0.124(7) 0.005(4) -0.022(4) -0.018(3)
C8 0.067(5) 0.083(5) 0.079(5) -0.001(4) 0.029(4) 0.014(4)
C9 0.072(4) 0.040(3) 0.079(4) -0.018(3) -0.010(4) 0.006(3)
C10 0.083(5) 0.059(4) 0.073(4) 0.025(3) 0.021(4) 0.012(4)
C11 0.045(3) 0.042(3) 0.033(3) 0.003(2) -0.005(2) -0.007(2)
C12 0.043(3) 0.050(3) 0.038(3) -0.001(2) -0.009(2) -0.009(2)
C13 0.064(4) 0.063(4) 0.037(3) -0.010(3) -0.012(3) -0.009(3)
C14 0.056(4) 0.076(4) 0.037(3) 0.006(3) -0.014(3) -0.015(3)
C15 0.046(3) 0.063(4) 0.039(3) 0.012(3) -0.017(3) -0.011(3)
C16 0.042(3) 0.056(3) 0.037(3) 0.006(2) -0.008(2) -0.003(3)
C17 0.070(4) 0.045(3) 0.036(3) -0.010(2) -0.003(3) -0.007(3)
C18 0.057(4) 0.061(4) 0.044(3) 0.008(3) -0.014(3) 0.019(3)
C19 0.054(4) 0.057(4) 0.032(3) 0.007(2) 0.000(3) 0.005(3)
C20 0.057(4) 0.077(5) 0.062(4) 0.005(3) 0.003(3) -0.013(3)
C21 0.084(5) 0.083(5) 0.055(4) 0.011(4) 0.025(4) 0.030(4)
C22 0.056(4) 0.037(3) 0.047(3) -0.007(2) -0.017(3) 0.009(3)
C23 0.098(6) 0.046(4) 0.072(4) -0.015(3) -0.050(4) 0.012(3)
C24 0.063(4) 0.041(3) 0.087(5) -0.003(3) -0.005(4) -0.001(3)
C25 0.115(7) 0.085(5) 0.048(4) 0.013(4) 0.010(4) -0.012(5)
B1 0.033(3) 0.029(3) 0.030(3) -0.001(2) -0.001(2) 0.002(2)
C26 0.028(2) 0.037(3) 0.023(2) -0.0009(19) -0.0027(19) 0.002(2)
C27 0.032(3) 0.037(3) 0.038(3) 0.004(2) -0.008(2) -0.001(2)
C28 0.037(3) 0.043(3) 0.047(3) 0.002(2) -0.006(2) 0.005(2)
C29 0.033(3) 0.055(3) 0.042(3) -0.008(2) 0.003(2) -0.004(3)
C30 0.035(3) 0.046(3) 0.032(3) -0.004(2) 0.001(2) -0.007(2)
C31 0.033(3) 0.036(3) 0.031(2) -0.003(2) 0.000(2) -0.001(2)
C32 0.036(3) 0.059(4) 0.079(5) 0.011(4) -0.005(3) 0.012(3)
C33 0.045(4) 0.059(4) 0.055(4) -0.009(3) 0.012(3) -0.013(3)
C34 0.033(3) 0.027(2) 0.035(3) 0.001(2) -0.005(2) -0.005(2)
C35 0.043(3) 0.039(3) 0.035(3) 0.000(2) -0.006(2) -0.003(2)
C36 0.059(4) 0.030(3) 0.041(3) 0.006(2) -0.015(3) -0.010(3)
C37 0.056(4) 0.027(3) 0.055(3) 0.010(2) -0.020(3) 0.002(3)
C38 0.037(3) 0.030(3) 0.061(3) 0.000(2) -0.012(3) 0.001(2)
C39 0.034(3) 0.030(3) 0.044(3) 0.003(2) -0.006(2) 0.001(2)
C40 0.094(5) 0.049(4) 0.042(3) 0.014(3) -0.012(3) -0.008(4)
C41 0.051(4) 0.034(3) 0.092(5) -0.003(3) -0.007(4) 0.010(3)
C42 0.031(3) 0.028(2) 0.029(2) 0.0052(19) -0.004(2) 0.007(2)
C43 0.030(3) 0.033(3) 0.028(2) -0.0003(19) -0.003(2) 0.004(2)
C44 0.030(3) 0.030(3) 0.035(3) 0.003(2) -0.004(2) 0.005(2)
C45 0.033(3) 0.033(3) 0.039(3) -0.001(2) -0.010(2) -0.002(2)
C46 0.042(3) 0.039(3) 0.030(2) -0.004(2) -0.003(2) 0.006(2)
C47 0.025(2) 0.038(3) 0.031(2) 0.002(2) -0.002(2) 0.005(2)
C48 0.033(3) 0.039(3) 0.047(3) 0.003(2) 0.000(2) 0.000(2)
C49 0.060(4) 0.060(4) 0.049(4) -0.019(3) 0.006(3) 0.000(3)
C50 0.029(2) 0.032(3) 0.031(2) 0.000(2) -0.005(2) 0.005(2)
C51 0.036(3) 0.033(3) 0.034(3) 0.001(2) -0.005(2) -0.001(2)
C52 0.044(3) 0.039(3) 0.035(3) 0.008(2) 0.001(2) -0.001(2)
C53 0.044(3) 0.049(3) 0.028(2) 0.001(2) -0.005(2) -0.003(3)
C54 0.035(3) 0.044(3) 0.034(3) -0.010(2) -0.004(2) -0.004(2)
C55 0.029(2) 0.034(3) 0.037(3) 0.002(2) -0.002(2) -0.003(2)
C56 0.075(5) 0.050(4) 0.039(3) 0.007(3) -0.001(3) -0.011(3)
C57 0.059(4) 0.048(4) 0.050(3) -0.014(3) -0.004(3) -0.008(3)
F1 0.047(2) 0.088(3) 0.121(3) 0.040(3) -0.013(2) 0.014(2)
F2 0.276(8) 0.108(4) 0.087(3) -0.030(3) -0.022(4) 0.129(5)
F3 0.057(3) 0.057(3) 0.197(5) 0.038(3) 0.003(3) 0.009(2)
F4 0.040(2) 0.090(3) 0.126(4) 0.010(3) 0.014(2) -0.0173(19)
F5 0.072(3) 0.065(2) 0.105(3) 0.023(2) 0.003(2) -0.025(2)
F6 0.137(4) 0.107(3) 0.083(3) -0.049(3) 0.042(3) -0.078(3)
F7 0.276(8) 0.070(3) 0.053(2) 0.012(2) 0.052(4) 0.007(4)
F8 0.146(5) 0.189(6) 0.097(4) 0.088(4) -0.043(4) -0.019(4)
F9 0.196(6) 0.115(4) 0.057(2) 0.004(2) 0.015(3) -0.100(4)
F10A 0.146(6) 0.048(3) 0.107(6) 0.017(3) 0.022(5) 0.055(4)
F11A 0.121(7) 0.150(7) 0.072(4) -0.005(4) 0.016(4) 0.085(6)
F12A 0.053(4) 0.143(8) 0.294(15) -0.130(10) 0.063(6) -0.037(4)
F13 0.083(4) 0.298(9) 0.186(6) -0.195(6) 0.055(4) -0.042(5)
F14 0.292(8) 0.088(3) 0.032(2) -0.006(2) 0.005(3) 0.081(4)
F15 0.188(5) 0.054(3) 0.069(3) -0.021(2) 0.024(3) 0.013(3)
F16 0.0403(18) 0.0546(19) 0.0569(19) -0.0022(15) -0.0069(15) -0.0161(15)
F17 0.0390(18) 0.050(2) 0.092(3) 0.0140(18) 0.0077(18) 0.0123(15)
F18 0.0515(19) 0.058(2) 0.0412(17) -0.0006(14) 0.0057(15) -0.0119(15)
F19 0.145(4) 0.046(2) 0.115(4) 0.029(2) 0.046(3) 0.014(3)
F20 0.098(4) 0.089(3) 0.146(4) 0.059(3) -0.010(3) -0.042(3)
F21 0.267(7) 0.076(3) 0.043(2) 0.018(2) 0.014(3) -0.058(4)
F22 0.067(3) 0.104(3) 0.122(4) -0.066(3) 0.024(3) -0.043(2)
F23 0.087(3) 0.049(2) 0.093(3) -0.0224(19) 0.012(2) -0.011(2)
F24 0.204(6) 0.078(3) 0.048(2) -0.008(2) -0.042(3) -0.040(3)

loop_
_atom_type_symbol
_atom_type_description
_atom_type_scat_dispersion_real
_atom_type_scat_dispersion_imag
_atom_type_scat_source
C C 0.0033 0.0016 'International Tables Vol C Tables 4.2.6.8 and 6.1.1.4'
H H 0.0000 0.0000 'International Tables Vol C Tables 4.2.6.8 and 6.1.1.4'
B B 0.0013 0.0007 'International Tables Vol C Tables 4.2.6.8 and 6.1.1.4'
F F 0.0171 0.0103 'International Tables Vol C Tables 4.2.6.8 and 6.1.1.4'
P P 0.1023 0.0942 'International Tables Vol C Tables 4.2.6.8 and 6.1.1.4'
Cl Cl 0.1484 0.1585 'International Tables Vol C Tables 4.2.6.8 and 6.1.1.4'
Rh Rh -1.1178 0.9187 'International Tables Vol C Tables 4.2.6.8 and 6.1.1.4'

loop_
_geom_angle_atom_site_label_1
_geom_angle_atom_site_label_2
_geom_angle_atom_site_label_3
_geom_angle
C17 Rh1 C5 107.3(2)
C17 Rh1 C4 91.6(2)
C5 Rh1 C4 38.2(2)
C17 Rh1 C3 111.9(2)
C5 Rh1 C3 63.0(2)
C4 Rh1 C3 36.9(2)
C17 Rh1 C1 145.7(2)
C5 Rh1 C1 38.5(2)
C4 Rh1 C1 62.73(19)
C3 Rh1 C1 61.6(2)
C17 Rh1 C2 149.6(2)
C5 Rh1 C2 62.1(2)
C4 Rh1 C2 62.07(19)
C3 Rh1 C2 37.8(2)
C1 Rh1 C2 35.1(2)
C17 Rh1 P1 79.70(17)
C5 Rh1 P1 111.76(15)
C4 Rh1 P1 144.39(16)
C3 Rh1 P1 168.04(15)
C1 Rh1 P1 107.32(14)
C2 Rh1 P1 130.47(15)
C17 Rh1 Cl1 91.66(17)
C5 Rh1 Cl1 149.86(16)
C4 Rh1 Cl1 120.72(16)
C3 Rh1 Cl1 88.52(15)
C1 Rh1 Cl1 120.45(16)
C2 Rh1 Cl1 89.67(16)
P1 Rh1 Cl1 94.20(6)
C11 P1 C22 108.7(2)
C11 P1 C19 107.5(3)
C22 P1 C19 104.1(3)
C11 P1 Rh1 102.59(18)
C22 P1 Rh1 117.9(2)
C19 P1 Rh1 115.59(18)
C25 Cl1 Rh1 122.4(3)
C2 C1 C5 107.6(5)
C2 C1 C6 128.3(6)
C5 C1 C6 123.6(6)
C2 C1 Rh1 72.8(3)
C5 C1 Rh1 66.1(3)
C6 C1 Rh1 132.2(4)
C1 C2 C3 109.1(5)
C1 C2 C7 127.0(6)
C3 C2 C7 123.8(6)
C1 C2 Rh1 72.1(3)
C3 C2 Rh1 69.7(3)
C7 C2 Rh1 127.5(4)
C4 C3 C2 107.6(5)
C4 C3 C8 125.8(6)
C2 C3 C8 126.3(6)
C4 C3 Rh1 70.9(3)
C2 C3 Rh1 72.5(3)
C8 C3 Rh1 127.3(4)
C3 C4 C5 107.3(5)
C3 C4 C9 126.6(5)
C5 C4 C9 126.0(5)
C3 C4 Rh1 72.2(3)
C5 C4 Rh1 67.9(3)
C9 C4 Rh1 127.0(4)
C4 C5 C1 108.1(5)
C4 C5 C10 124.1(5)
C1 C5 C10 125.2(5)
C4 C5 Rh1 73.9(3)
C1 C5 Rh1 75.5(3)
C10 C5 Rh1 131.3(4)
C1 C6 H6A 109.5
C1 C6 H6B 109.5
H6A C6 H6B 109.5
C1 C6 H6C 109.5
H6A C6 H6C 109.5
H6B C6 H6C 109.5
C2 C7 H7A 109.5
C2 C7 H7B 109.5
H7A C7 H7B 109.5
C2 C7 H7C 109.5
H7A C7 H7C 109.5
H7B C7 H7C 109.5
C3 C8 H8A 109.5
C3 C8 H8B 109.5
H8A C8 H8B 109.5
C3 C8 H8C 109.5
H8A C8 H8C 109.5
H8B C8 H8C 109.5
C4 C9 H9A 109.5
C4 C9 H9B 109.5
H9A C9 H9B 109.5
C4 C9 H9C 109.5
H9A C9 H9C 109.5
H9B C9 H9C 109.5
C5 C10 H10A 109.5
C5 C10 H10B 109.5
H10A C10 H10B 109.5
C5 C10 H10C 109.5
H10A C10 H10C 109.5
H10B C10 H10C 109.5
C16 C11 C12 120.3(5)
C16 C11 P1 129.7(4)
C12 C11 P1 110.0(4)
C13 C12 C11 119.4(5)
C13 C12 C17 120.5(5)
C11 C12 C17 120.2(4)
C14 C13 C12 120.6(6)
C14 C13 H13 119.7
C12 C13 H13 119.7
C13 C14 C15 120.3(5)
C13 C14 H14 119.8
C15 C14 H14 119.8
C14 C15 C16 121.8(5)
C14 C15 H15 119.1
C16 C15 H15 119.1
C15 C16 C11 117.5(5)
C15 C16 C18 117.4(5)
C11 C16 C18 125.1(5)
C12 C17 Rh1 114.9(4)
C12 C17 H17A 108.5
Rh1 C17 H17A 108.5
C12 C17 H17B 108.5
Rh1 C17 H17B 108.5
H17A C17 H17B 107.5
C16 C18 H18A 109.5
C16 C18 H18B 109.5
H18A C18 H18B 109.5
C16 C18 H18C 109.5
H18A C18 H18C 109.5
H18B C18 H18C 109.5
C20 C19 C21 109.5(6)
C20 C19 P1 110.4(4)
C21 C19 P1 116.6(4)
C20 C19 H19 106.6
C21 C19 H19 106.6
P1 C19 H19 106.6
C19 C20 H20A 109.5
C19 C20 H20B 109.5
H20A C20 H20B 109.5
C19 C20 H20C 109.5
H20A C20 H20C 109.5
H20B C20 H20C 109.5
C19 C21 H21A 109.5
C19 C21 H21B 109.5
H21A C21 H21B 109.5
C19 C21 H21C 109.5
H21A C21 H21C 109.5
H21B C21 H21C 109.5
C23 C22 C24 110.6(5)
C23 C22 P1 110.2(4)
C24 C22 P1 113.1(4)
C23 C22 H22 107.5
C24 C22 H22 107.5
P1 C22 H22 107.5
C22 C23 H23A 109.5
C22 C23 H23B 109.5
H23A C23 H23B 109.5
C22 C23 H23C 109.5
H23A C23 H23C 109.5
H23B C23 H23C 109.5
C22 C24 H24A 109.5
C22 C24 H24B 109.5
H24A C24 H24B 109.5
C22 C24 H24C 109.5
H24A C24 H24C 109.5
H24B C24 H24C 109.5
Cl2A C25 Cl1 114.8(6)
Cl2B C25 Cl1 99(3)
Cl2A C25 H25A 108.6
Cl2B C25 H25A 108.2
Cl1 C25 H25A 108.6
Cl2A C25 H25B 108.6
Cl2B C25 H25B 123.7
Cl1 C25 H25B 108.6
Cl2A C25 H25D 110.6
Cl2B C25 H25D 111.9
Cl1 C25 H25D 111.9
H25B C25 H25D 101.5
Cl2A C25 H25E 97.2
Cl2B C25 H25E 111.9
Cl1 C25 H25E 111.9
H25A C25 H25E 115.6
H25D C25 H25E 109.6
C26 B1 C34 115.1(4)
C26 B1 C42 113.0(4)
C34 B1 C42 104.8(4)
C26 B1 C50 102.4(4)
C34 B1 C50 110.8(4)
C42 B1 C50 110.9(4)
C27 C26 C31 115.2(4)
C27 C26 B1 121.3(4)
C31 C26 B1 123.1(4)
C28 C27 C26 123.0(5)
C28 C27 H27 118.5
C26 C27 H27 118.5
C29 C28 C27 119.9(5)
C29 C28 C32 119.5(5)
C27 C28 C32 120.6(5)
C30 C29 C28 118.6(5)
C30 C29 H29 120.7
C28 C29 H29 120.7
C29 C30 C31 120.9(5)
C29 C30 C33 120.1(5)
C31 C30 C33 118.9(5)
C30 C31 C26 122.4(5)
C30 C31 H31 118.8
C26 C31 H31 118.8
F2 C32 F1 107.2(6)
F2 C32 F3 108.9(7)
F1 C32 F3 102.3(5)
F2 C32 C28 113.4(5)
F1 C32 C28 111.8(5)
F3 C32 C28 112.5(5)
F6 C33 F4 107.3(5)
F6 C33 F5 105.0(5)
F4 C33 F5 105.0(5)
F6 C33 C30 112.8(5)
F4 C33 C30 113.8(5)
F5 C33 C30 112.2(5)
C39 C34 C35 115.0(4)
C39 C34 B1 122.3(4)
C35 C34 B1 122.3(4)
C34 C35 C36 121.9(5)
C34 C35 H35 119.0
C36 C35 H35 119.0
C37 C36 C35 120.8(5)
C37 C36 C40 119.3(5)
C35 C36 C40 119.8(6)
C36 C37 C38 118.8(5)
C36 C37 H37 120.6
C38 C37 H37 120.6
C37 C38 C39 120.2(5)
C37 C38 C41 120.7(5)
C39 C38 C41 119.1(5)
C38 C39 C34 123.3(5)
C38 C39 H39 118.3
C34 C39 H39 118.3
F9 C40 F7 109.9(7)
F9 C40 F8 103.7(6)
F7 C40 F8 101.9(6)
F9 C40 C36 114.5(5)
F7 C40 C36 114.6(5)
F8 C40 C36 110.9(6)
F10B C41 F12B 110.2(16)
F10B C41 F11B 104.7(13)
F12B C41 F11B 106.9(15)
F10B C41 C38 115.8(10)
F12B C41 C38 113.2(13)
F11B C41 C38 105.1(9)
C47 C42 C43 116.1(4)
C47 C42 B1 124.4(4)
C43 C42 B1 119.4(4)
C44 C43 C42 121.8(4)
C44 C43 H43 119.1
C42 C43 H43 119.1
C45 C44 C43 120.8(4)
C45 C44 C48 121.3(4)
C43 C44 C48 117.8(4)
C46 C45 C44 118.5(4)
C46 C45 H45 120.8
C44 C45 H45 120.8
C45 C46 C47 120.8(4)
C45 C46 C49 118.9(5)
C47 C46 C49 120.4(5)
C42 C47 C46 122.0(5)
C42 C47 H47 119.0
C46 C47 H47 119.0
F16 C48 F18 106.9(4)
F16 C48 F17 106.5(4)
F18 C48 F17 105.2(4)
F16 C48 C44 113.7(4)
F18 C48 C44 112.8(4)
F17 C48 C44 111.2(4)
F13 C49 F14 107.1(7)
F13 C49 F15 103.5(6)
F14 C49 F15 103.2(5)
F13 C49 C46 114.3(5)
F14 C49 C46 113.4(5)
F15 C49 C46 114.4(5)
C51 C50 C55 115.6(4)
C51 C50 B1 124.3(4)
C55 C50 B1 119.9(4)
C52 C51 C50 122.3(5)
C52 C51 H51 118.8
C50 C51 H51 118.8
C53 C52 C51 121.1(5)
C53 C52 C56 120.2(5)
C51 C52 C56 118.8(5)
C52 C53 C54 118.1(4)
C52 C53 H53 121.0
C54 C53 H53 121.0
C53 C54 C55 120.8(4)
C53 C54 C57 120.5(5)
C55 C54 C57 118.7(5)
C54 C55 C50 122.2(5)
C54 C55 H55 118.9
C50 C55 H55 118.9
F21 C56 F19 106.6(6)
F21 C56 F20 106.0(6)
F19 C56 F20 104.1(5)
F21 C56 C52 114.4(5)
F19 C56 C52 112.5(5)
F20 C56 C52 112.5(5)
F24 C57 F22 110.4(6)
F24 C57 F23 104.4(5)
F22 C57 F23 102.4(5)
F24 C57 C54 113.4(5)
F22 C57 C54 112.9(5)
F23 C57 C54 112.5(5)

loop_
_geom_bond_atom_site_label_1
_geom_bond_atom_site_label_2
_geom_bond_distance
Rh1 C17 2.079(5)
Rh1 C5 2.131(5)
Rh1 C4 2.211(5)
Rh1 C3 2.228(6)
Rh1 C1 2.258(5)
Rh1 C2 2.267(6)
Rh1 P1 2.3202(15)
Rh1 Cl1 2.5222(16)
P1 C11 1.828(5)
P1 C22 1.853(5)
P1 C19 1.861(6)
Cl1 C25 1.769(7)
Cl2A C25 1.735(9)
Cl2B C25 1.768(18)
C1 C2 1.363(8)
C1 C5 1.451(8)
C1 C6 1.515(8)
C2 C3 1.456(8)
C2 C7 1.512(8)
C3 C4 1.406(8)
C3 C8 1.482(8)
C4 C5 1.424(7)
C4 C9 1.505(7)
C5 C10 1.504(8)
C6 H6A 0.9800
C6 H6B 0.9800
C6 H6C 0.9800
C7 H7A 0.9800
C7 H7B 0.9800
C7 H7C 0.9800
C8 H8A 0.9800
C8 H8B 0.9800
C8 H8C 0.9800
C9 H9A 0.9800
C9 H9B 0.9800
C9 H9C 0.9800
C10 H10A 0.9800
C10 H10B 0.9800
C10 H10C 0.9800
C11 C16 1.411(7)
C11 C12 1.412(7)
C12 C13 1.392(7)
C12 C17 1.499(8)
C13 C14 1.364(8)
C13 H13 0.9500
C14 C15 1.379(8)
C14 H14 0.9500
C15 C16 1.399(7)
C15 H15 0.9500
C16 C18 1.514(8)
C17 H17A 0.9900
C17 H17B 0.9900
C18 H18A 0.9800
C18 H18B 0.9800
C18 H18C 0.9800
C19 C20 1.523(8)
C19 C21 1.528(8)
C19 H19 1.0000
C20 H20A 0.9800
C20 H20B 0.9800
C20 H20C 0.9800
C21 H21A 0.9800
C21 H21B 0.9800
C21 H21C 0.9800
C22 C23 1.513(7)
C22 C24 1.529(9)
C22 H22 1.0000
C23 H23A 0.9800
C23 H23B 0.9800
C23 H23C 0.9800
C24 H24A 0.9800
C24 H24B 0.9800
C24 H24C 0.9800
C25 H25A 0.9900
C25 H25B 0.9900
C25 H25D 0.9900
C25 H25E 0.9900
B1 C26 1.619(7)
B1 C34 1.625(7)
B1 C42 1.641(7)
B1 C50 1.648(7)
C26 C27 1.399(7)
C26 C31 1.402(7)
C27 C28 1.391(7)
C27 H27 0.9500
C28 C29 1.388(7)
C28 C32 1.493(8)
C29 C30 1.380(7)
C29 H29 0.9500
C30 C31 1.386(7)
C30 C33 1.493(8)
C31 H31 0.9500
C32 F2 1.274(8)
C32 F1 1.330(7)
C32 F3 1.334(7)
C33 F6 1.315(7)
C33 F4 1.328(7)
C33 F5 1.340(7)
C34 C39 1.398(7)
C34 C35 1.406(7)
C35 C36 1.408(7)
C35 H35 0.9500
C36 C37 1.369(8)
C36 C40 1.485(8)
C37 C38 1.383(8)
C37 H37 0.9500
C38 C39 1.389(7)
C38 C41 1.496(8)
C39 H39 0.9500
C40 F9 1.265(7)
C40 F7 1.292(8)
C40 F8 1.339(8)
C41 F10B 1.161(18)
C41 F12B 1.21(3)
C41 F11B 1.416(19)
C42 C47 1.386(6)
C42 C43 1.401(6)
C43 C44 1.390(6)
C43 H43 0.9500
C44 C45 1.375(7)
C44 C48 1.493(7)
C45 C46 1.372(7)
C45 H45 0.9500
C46 C47 1.396(7)
C46 C49 1.488(7)
C47 H47 0.9500
C48 F16 1.330(6)
C48 F18 1.345(6)
C48 F17 1.358(6)
C49 F13 1.283(8)
C49 F14 1.284(7)
C49 F15 1.309(7)
C50 C51 1.391(6)
C50 C55 1.397(6)
C51 C52 1.387(7)
C51 H51 0.9500
C52 C53 1.374(7)
C52 C56 1.496(7)
C53 C54 1.379(7)
C53 H53 0.9500
C54 C55 1.389(7)
C54 C57 1.500(7)
C55 H55 0.9500
C56 F21 1.294(7)
C56 F19 1.310(7)
C56 F20 1.318(8)
C57 F24 1.307(7)
C57 F22 1.323(7)
C57 F23 1.330(7)

loop_
_geom_torsion_atom_site_label_1
_geom_torsion_atom_site_label_2
_geom_torsion_atom_site_label_3
_geom_torsion_atom_site_label_4
_geom_torsion
C17 Rh1 P1 C11 27.0(2)
C5 Rh1 P1 C11 131.6(2)
C4 Rh1 P1 C11 105.2(3)
C3 Rh1 P1 C11 -166.8(7)
C1 Rh1 P1 C11 172.3(2)
C2 Rh1 P1 C11 -157.1(3)
Cl1 Rh1 P1 C11 -63.97(18)
C17 Rh1 P1 C22 146.3(3)
C5 Rh1 P1 C22 -109.0(3)
C4 Rh1 P1 C22 -135.4(3)
C3 Rh1 P1 C22 -47.4(8)
C1 Rh1 P1 C22 -68.3(3)
C2 Rh1 P1 C22 -37.7(3)
Cl1 Rh1 P1 C22 55.4(2)
C17 Rh1 P1 C19 -89.7(3)
C5 Rh1 P1 C19 15.0(3)
C4 Rh1 P1 C19 -11.5(3)
C3 Rh1 P1 C19 76.5(8)
C1 Rh1 P1 C19 55.6(3)
C2 Rh1 P1 C19 86.2(3)
Cl1 Rh1 P1 C19 179.4(2)
C17 Rh1 Cl1 C25 -2.8(4)
C5 Rh1 Cl1 C25 -132.9(4)
C4 Rh1 Cl1 C25 -95.7(4)
C3 Rh1 Cl1 C25 -114.7(4)
C1 Rh1 Cl1 C25 -170.1(4)
C2 Rh1 Cl1 C25 -152.5(4)
P1 Rh1 Cl1 C25 77.0(3)
C17 Rh1 C1 C2 -125.2(4)
C5 Rh1 C1 C2 -118.9(5)
C4 Rh1 C1 C2 -79.5(3)
C3 Rh1 C1 C2 -37.5(3)
P1 Rh1 C1 C2 137.7(3)
Cl1 Rh1 C1 C2 31.9(3)
C17 Rh1 C1 C5 -6.3(6)
C4 Rh1 C1 C5 39.5(3)
C3 Rh1 C1 C5 81.4(3)
C2 Rh1 C1 C5 118.9(5)
P1 Rh1 C1 C5 -103.4(3)
Cl1 Rh1 C1 C5 150.8(3)
C17 Rh1 C1 C6 108.2(6)
C5 Rh1 C1 C6 114.5(8)
C4 Rh1 C1 C6 153.9(7)
C3 Rh1 C1 C6 -164.1(7)
C2 Rh1 C1 C6 -126.6(7)
P1 Rh1 C1 C6 11.0(7)
Cl1 Rh1 C1 C6 -94.8(6)
C5 C1 C2 C3 3.1(6)
C6 C1 C2 C3 -169.1(5)
Rh1 C1 C2 C3 60.2(4)
C5 C1 C2 C7 179.0(6)
C6 C1 C2 C7 6.8(9)
Rh1 C1 C2 C7 -123.9(6)
C5 C1 C2 Rh1 -57.1(3)
C6 C1 C2 Rh1 130.7(6)
C17 Rh1 C2 C1 114.4(5)
C5 Rh1 C2 C1 38.0(3)
C4 Rh1 C2 C1 81.5(3)
C3 Rh1 C2 C1 119.1(5)
P1 Rh1 C2 C1 -57.7(4)
Cl1 Rh1 C2 C1 -152.9(3)
C17 Rh1 C2 C3 -4.7(6)
C5 Rh1 C2 C3 -81.0(3)
C4 Rh1 C2 C3 -37.5(3)
C1 Rh1 C2 C3 -119.1(5)
P1 Rh1 C2 C3 -176.7(3)
Cl1 Rh1 C2 C3 88.0(3)
C17 Rh1 C2 C7 -122.3(6)
C5 Rh1 C2 C7 161.4(7)
C4 Rh1 C2 C7 -155.1(7)
C3 Rh1 C2 C7 -117.6(7)
C1 Rh1 C2 C7 123.3(7)
P1 Rh1 C2 C7 65.6(7)
Cl1 Rh1 C2 C7 -29.6(6)
C1 C2 C3 C4 1.0(6)
C7 C2 C3 C4 -175.1(6)
Rh1 C2 C3 C4 62.6(4)
C1 C2 C3 C8 174.5(6)
C7 C2 C3 C8 -1.6(9)
Rh1 C2 C3 C8 -123.9(6)
C1 C2 C3 Rh1 -61.7(4)
C7 C2 C3 Rh1 122.3(6)
C17 Rh1 C3 C4 61.1(4)
C5 Rh1 C3 C4 -37.9(3)
C1 Rh1 C3 C4 -81.6(3)
C2 Rh1 C3 C4 -116.4(5)
P1 Rh1 C3 C4 -104.3(8)
Cl1 Rh1 C3 C4 152.3(3)
C17 Rh1 C3 C2 177.4(3)
C5 Rh1 C3 C2 78.5(4)
C4 Rh1 C3 C2 116.4(5)
C1 Rh1 C3 C2 34.8(3)
P1 Rh1 C3 C2 12.0(9)
Cl1 Rh1 C3 C2 -91.4(3)
C17 Rh1 C3 C8 -59.9(6)
C5 Rh1 C3 C8 -158.8(6)
C4 Rh1 C3 C8 -120.9(7)
C1 Rh1 C3 C8 157.5(6)
C2 Rh1 C3 C8 122.7(7)
P1 Rh1 C3 C8 134.7(7)
Cl1 Rh1 C3 C8 31.3(6)
C2 C3 C4 C5 -4.7(6)
C8 C3 C4 C5 -178.2(6)
Rh1 C3 C4 C5 59.0(4)
C2 C3 C4 C9 173.0(5)
C8 C3 C4 C9 -0.6(10)
Rh1 C3 C4 C9 -123.3(6)
C2 C3 C4 Rh1 -63.7(4)
C8 C3 C4 Rh1 122.7(6)
C17 Rh1 C4 C3 -125.7(3)
C5 Rh1 C4 C3 117.9(5)
C1 Rh1 C4 C3 78.1(4)
C2 Rh1 C4 C3 38.4(3)
P1 Rh1 C4 C3 159.8(3)
Cl1 Rh1 C4 C3 -32.8(4)
C17 Rh1 C4 C5 116.5(4)
C3 Rh1 C4 C5 -117.9(5)
C1 Rh1 C4 C5 -39.7(3)
C2 Rh1 C4 C5 -79.5(4)
P1 Rh1 C4 C5 42.0(4)
Cl1 Rh1 C4 C5 -150.6(3)
C17 Rh1 C4 C9 -2.8(6)
C5 Rh1 C4 C9 -119.2(7)
C3 Rh1 C4 C9 122.9(7)
C1 Rh1 C4 C9 -159.0(6)
C2 Rh1 C4 C9 161.3(6)
P1 Rh1 C4 C9 -77.3(6)
Cl1 Rh1 C4 C9 90.1(5)
C3 C4 C5 C1 6.5(6)
C9 C4 C5 C1 -171.1(5)
Rh1 C4 C5 C1 68.4(3)
C3 C4 C5 C10 168.8(6)
C9 C4 C5 C10 -8.9(9)
Rh1 C4 C5 C10 -129.4(6)
C3 C4 C5 Rh1 -61.8(4)
C9 C4 C5 Rh1 120.5(6)
C2 C1 C5 C4 -6.0(6)
C6 C1 C5 C4 166.7(5)
Rh1 C1 C5 C4 -67.3(4)
C2 C1 C5 C10 -168.0(5)
C6 C1 C5 C10 4.7(9)
Rh1 C1 C5 C10 130.7(6)
C2 C1 C5 Rh1 61.3(4)
C6 C1 C5 Rh1 -126.0(5)
C17 Rh1 C5 C4 -69.6(4)
C3 Rh1 C5 C4 36.6(3)
C1 Rh1 C5 C4 114.1(5)
C2 Rh1 C5 C4 79.4(3)
P1 Rh1 C5 C4 -155.2(3)
Cl1 Rh1 C5 C4 57.1(5)
C17 Rh1 C5 C1 176.3(3)
C4 Rh1 C5 C1 -114.1(5)
C3 Rh1 C5 C1 -77.5(3)
C2 Rh1 C5 C1 -34.7(3)
P1 Rh1 C5 C1 90.7(3)
Cl1 Rh1 C5 C1 -56.9(5)
C17 Rh1 C5 C10 51.9(6)
C4 Rh1 C5 C10 121.5(7)
C3 Rh1 C5 C10 158.1(6)
C1 Rh1 C5 C10 -124.4(7)
C2 Rh1 C5 C10 -159.1(6)
P1 Rh1 C5 C10 -33.7(6)
Cl1 Rh1 C5 C10 178.6(4)
C22 P1 C11 C16 31.9(6)
C19 P1 C11 C16 -80.2(5)
Rh1 P1 C11 C16 157.5(5)
C22 P1 C11 C12 -145.8(4)
C19 P1 C11 C12 102.1(4)
Rh1 P1 C11 C12 -20.2(4)
C16 C11 C12 C13 -1.4(8)
P1 C11 C12 C13 176.6(4)
C16 C11 C12 C17 178.7(5)
P1 C11 C12 C17 -3.3(6)
C11 C12 C13 C14 0.8(9)
C17 C12 C13 C14 -179.3(6)
C12 C13 C14 C15 -0.6(9)
C13 C14 C15 C16 0.9(9)
C14 C15 C16 C11 -1.4(8)
C14 C15 C16 C18 179.3(5)
C12 C11 C16 C15 1.6(8)
P1 C11 C16 C15 -175.9(4)
C12 C11 C16 C18 -179.1(5)
P1 C11 C16 C18 3.3(9)
C13 C12 C17 Rh1 -149.7(5)
C11 C12 C17 Rh1 30.2(7)
C5 Rh1 C17 C12 -142.6(4)
C4 Rh1 C17 C12 -178.0(4)
C3 Rh1 C17 C12 150.2(4)
C1 Rh1 C17 C12 -138.5(4)
C2 Rh1 C17 C12 153.3(4)
P1 Rh1 C17 C12 -32.8(4)
Cl1 Rh1 C17 C12 61.2(4)
C11 P1 C19 C20 -50.4(5)
C22 P1 C19 C20 -165.6(4)
Rh1 P1 C19 C20 63.5(4)
C11 P1 C19 C21 75.5(5)
C22 P1 C19 C21 -39.8(5)
Rh1 P1 C19 C21 -170.7(4)
C11 P1 C22 C23 -178.7(5)
C19 P1 C22 C23 -64.4(5)
Rh1 P1 C22 C23 65.2(5)
C11 P1 C22 C24 56.8(5)
C19 P1 C22 C24 171.2(4)
Rh1 P1 C22 C24 -59.3(4)
Rh1 Cl1 C25 Cl2A 74.9(6)
Rh1 Cl1 C25 Cl2B 84(2)
C34 B1 C26 C27 164.1(4)
C42 B1 C26 C27 43.8(6)
C50 B1 C26 C27 -75.6(5)
C34 B1 C26 C31 -24.6(6)
C42 B1 C26 C31 -144.9(4)
C50 B1 C26 C31 95.7(5)
C31 C26 C27 C28 -1.7(7)
B1 C26 C27 C28 170.3(5)
C26 C27 C28 C29 1.2(8)
C26 C27 C28 C32 -179.1(5)
C27 C28 C29 C30 -0.6(8)
C32 C28 C29 C30 179.7(5)
C28 C29 C30 C31 0.7(7)
C28 C29 C30 C33 -176.1(5)
C29 C30 C31 C26 -1.3(7)
C33 C30 C31 C26 175.5(4)
C27 C26 C31 C30 1.7(7)
B1 C26 C31 C30 -170.1(4)
C29 C28 C32 F2 84.2(8)
C27 C28 C32 F2 -95.5(8)
C29 C28 C32 F1 -37.1(8)
C27 C28 C32 F1 143.2(5)
C29 C28 C32 F3 -151.5(6)
C27 C28 C32 F3 28.8(8)
C29 C30 C33 F6 110.4(6)
C31 C30 C33 F6 -66.4(7)
C29 C30 C33 F4 -12.2(8)
C31 C30 C33 F4 171.0(5)
C29 C30 C33 F5 -131.2(5)
C31 C30 C33 F5 51.9(7)
C26 B1 C34 C39 145.1(4)
C42 B1 C34 C39 -90.1(5)
C50 B1 C34 C39 29.5(6)
C26 B1 C34 C35 -42.6(6)
C42 B1 C34 C35 82.2(5)
C50 B1 C34 C35 -158.2(4)
C39 C34 C35 C36 -0.9(7)
B1 C34 C35 C36 -173.7(5)
C34 C35 C36 C37 0.2(8)
C34 C35 C36 C40 -176.5(5)
C35 C36 C37 C38 1.3(8)
C40 C36 C37 C38 178.1(5)
C36 C37 C38 C39 -2.2(8)
C36 C37 C38 C41 178.2(5)
C37 C38 C39 C34 1.5(8)
C41 C38 C39 C34 -178.9(5)
C35 C34 C39 C38 0.0(7)
B1 C34 C39 C38 172.8(5)
C37 C36 C40 F9 -74.0(8)
C35 C36 C40 F9 102.8(7)
C37 C36 C40 F7 157.7(6)
C35 C36 C40 F7 -25.6(9)
C37 C36 C40 F8 43.0(8)
C35 C36 C40 F8 -140.2(6)
C37 C38 C41 F10B -164.2(15)
C39 C38 C41 F10B 16.1(16)
C37 C38 C41 F12B 67.1(18)
C39 C38 C41 F12B -112.5(17)
C37 C38 C41 F11B -49.3(11)
C39 C38 C41 F11B 131.1(10)
C26 B1 C42 C47 24.3(6)
C34 B1 C42 C47 -101.8(5)
C50 B1 C42 C47 138.7(4)
C26 B1 C42 C43 -160.5(4)
C34 B1 C42 C43 73.4(5)
C50 B1 C42 C43 -46.2(5)
C47 C42 C43 C44 -2.7(6)
B1 C42 C43 C44 -178.3(4)
C42 C43 C44 C45 1.0(7)
C42 C43 C44 C48 179.8(4)
C43 C44 C45 C46 1.5(7)
C48 C44 C45 C46 -177.3(4)
C44 C45 C46 C47 -2.1(7)
C44 C45 C46 C49 178.1(5)
C43 C42 C47 C46 2.1(6)
B1 C42 C47 C46 177.4(4)
C45 C46 C47 C42 0.3(7)
C49 C46 C47 C42 -180.0(5)
C45 C44 C48 F16 -7.5(6)
C43 C44 C48 F16 173.7(4)
C45 C44 C48 F18 -129.4(5)
C43 C44 C48 F18 51.8(6)
C45 C44 C48 F17 112.7(5)
C43 C44 C48 F17 -66.2(6)
C45 C46 C49 F13 160.2(7)
C47 C46 C49 F13 -19.6(9)
C45 C46 C49 F14 -76.8(8)
C47 C46 C49 F14 103.5(7)
C45 C46 C49 F15 41.2(8)
C47 C46 C49 F15 -138.6(6)
C26 B1 C50 C51 97.3(5)
C34 B1 C50 C51 -139.4(5)
C42 B1 C50 C51 -23.5(6)
C26 B1 C50 C55 -76.6(5)
C34 B1 C50 C55 46.7(6)
C42 B1 C50 C55 162.6(4)
C55 C50 C51 C52 -1.1(7)
B1 C50 C51 C52 -175.2(5)
C50 C51 C52 C53 0.9(8)
C50 C51 C52 C56 -178.2(5)
C51 C52 C53 C54 0.0(8)
C56 C52 C53 C54 179.2(5)
C52 C53 C54 C55 -0.6(8)
C52 C53 C54 C57 179.3(5)
C53 C54 C55 C50 0.4(8)
C57 C54 C55 C50 -179.6(5)
C51 C50 C55 C54 0.5(7)
B1 C50 C55 C54 174.9(4)
C53 C52 C56 F21 -1.2(9)
C51 C52 C56 F21 177.9(6)
C53 C52 C56 F19 120.6(6)
C51 C52 C56 F19 -60.2(8)
C53 C52 C56 F20 -122.2(6)
C51 C52 C56 F20 56.9(8)
C53 C54 C57 F24 -4.4(8)
C55 C54 C57 F24 175.6(5)
C53 C54 C57 F22 -130.9(6)
C55 C54 C57 F22 49.1(7)
C53 C54 C57 F23 113.9(6)
C55 C54 C57 F23 -66.2(7)
